data_7042938
loop_
_publ_author_name
'Yang, Liu'
'Cao, Li'
'Li, Xiao'
'Qin, Chao'
'Zhao, Liang'
'Shao, Kui-Zhan'
'Su, Zhong-Min'

_publ_section_title
;
 Metal--organic frameworks constructed from tib and carboxylate acid
 ligands: selective sensing of nitro explosives and magnetic properties
;
_journal_name_full 'Dalton Trans.'
_journal_paper_doi 10.1039/C7DT01306J
_journal_year 2017
_chemical_absolute_configuration unk
_chemical_formula_moiety 'C42 H27 Cd2 N6 O8'
_chemical_formula_sum 'C49.5 H48.5 Cd2 N9.5 O13.5'
_chemical_formula_weight 1217.28
_space_group_crystal_system orthorhombic
_space_group_IT_number 19
_space_group_name_Hall 'P 2ac 2ab'
_space_group_name_H-M_alt 'P 21 21 21'
_symmetry_space_group_name_Hall 'P 2ac 2ab'
_symmetry_space_group_name_H-M 'P 21 21 21'
_atom_sites_solution_hydrogens geom
_atom_sites_solution_primary dual
_audit_creation_date 2017-04-27
_audit_creation_method
;
Olex2 1.2
(compiled 2017.03.28 svn.r3405 for OlexSys, GUI svn.r5335)
;
_audit_update_record
;
2017-05-01 deposited with the CCDC.
2017-05-09 downloaded from the CCDC.
;
_cell_angle_alpha 90
_cell_angle_beta 90
_cell_angle_gamma 90
_cell_formula_units_Z 4
_cell_length_a 15.214(5)
_cell_length_b 17.476(5)
_cell_length_c 24.498(5)
_cell_measurement_reflns_used 9981
_cell_measurement_temperature 296(2)
_cell_measurement_theta_max 26.696
_cell_measurement_theta_min 2.429
_cell_volume 6514(3)
_computing_cell_refinement 'SAINT V8.18C (?, 2016)'
_computing_data_collection 'Bruker SMART'
_computing_data_reduction 'SAINT V8.18C (?, 2016)'
_computing_molecular_graphics 'Olex2 (Dolomanov et al., 2009)'
_computing_publication_material 'Olex2 (Dolomanov et al., 2009)'
_computing_structure_refinement 'ShelXL (Sheldrick, 2015)'
_computing_structure_solution 'ShelXT (Sheldrick, 2015)'
_diffrn_ambient_temperature 296.15
_diffrn_measured_fraction_theta_full 0.999
_diffrn_measured_fraction_theta_max 0.999
_diffrn_measurement_device_type 'Bruker Smart Apex II CCD'
_diffrn_measurement_method '\w scans'
_diffrn_radiation_monochromator graphite
_diffrn_radiation_type MoK\a
_diffrn_radiation_wavelength 0.71069
_diffrn_reflns_av_R_equivalents 0.0429
_diffrn_reflns_av_unetI/netI 0.0470
_diffrn_reflns_Laue_measured_fraction_full 0.999
_diffrn_reflns_Laue_measured_fraction_max 0.999
_diffrn_reflns_limit_h_max 18
_diffrn_reflns_limit_h_min -18
_diffrn_reflns_limit_k_max 20
_diffrn_reflns_limit_k_min -16
_diffrn_reflns_limit_l_max 27
_diffrn_reflns_limit_l_min -29
_diffrn_reflns_number 37059
_diffrn_reflns_point_group_measured_fraction_full 0.999
_diffrn_reflns_point_group_measured_fraction_max 0.999
_diffrn_reflns_theta_full 24.999
_diffrn_reflns_theta_max 24.999
_diffrn_reflns_theta_min 1.575
_exptl_absorpt_coefficient_mu 0.711
_exptl_absorpt_correction_T_max 0.867
_exptl_absorpt_correction_T_min 0.837
_exptl_absorpt_process_details 'SADABS 2014/4 Bruker AXS Madison WI USA'
_exptl_crystal_colour colourless
_exptl_crystal_colour_primary colourless
_exptl_crystal_density_diffrn 1.241
_exptl_crystal_description block
_exptl_crystal_F_000 2464
_exptl_crystal_size_max 0.25
_exptl_crystal_size_mid 0.24
_exptl_crystal_size_min 0.2
_refine_diff_density_max 0.767
_refine_diff_density_min -0.434
_refine_diff_density_rms 0.066
_refine_ls_abs_structure_details
;
 Refined as an inversion twin.
;
_refine_ls_abs_structure_Flack 0.65(3)
_refine_ls_extinction_method none
_refine_ls_goodness_of_fit_ref 0.985
_refine_ls_hydrogen_treatment constr
_refine_ls_matrix_type full
_refine_ls_number_parameters 524
_refine_ls_number_reflns 11460
_refine_ls_number_restraints 870
_refine_ls_restrained_S_all 0.979
_refine_ls_R_factor_all 0.0438
_refine_ls_R_factor_gt 0.0372
_refine_ls_shift/su_max 0.002
_refine_ls_shift/su_mean 0.000
_refine_ls_structure_factor_coef Fsqd
_refine_ls_weighting_details 'w=1/[\s^2^(Fo^2^)+(0.0529P)^2^] where P=(Fo^2^+2Fc^2^)/3'
_refine_ls_weighting_scheme calc
_refine_ls_wR_factor_gt 0.0854
_refine_ls_wR_factor_ref 0.0878
_reflns_Friedel_coverage 0.818
_reflns_Friedel_fraction_full 1.000
_reflns_Friedel_fraction_max 1.000
_reflns_number_gt 10081
_reflns_number_total 11460
_reflns_threshold_expression 'I > 2\s(I)'
_cod_data_source_file c7dt01306j2.cif
_cod_data_source_block 1
_cod_original_formula_sum 'C49.50 H48.50 Cd2 N9.50 O13.50'
_cod_database_code 7042938
_shelx_shelxl_version_number 2016/6
_shelx_space_group_comment
;
The symmetry employed for this shelxl refinement is uniquely defined
by the following loop, which should always be used as a source of
symmetry information in preference to the above space-group names.
They are only intended as comments.
;
_shelx_estimated_absorpt_t_max 0.871
_shelx_estimated_absorpt_t_min 0.842
_olex2_refinement_description
;
1. Twinned data refinement
 Scales: 0.35(3)
 0.65(3)
2. Fixed Uiso
 At 1.2 times of:
  All C(H) groups
3. Uiso/Uaniso restraints and constraints
C1 \\sim C2 \\sim C3 \\sim C4 \\sim C5 \\sim C6 \\sim C7 \\sim C8 \\sim C9
\\sim C10 \\sim C11 \\sim C12 \\sim C13 \\sim C14 \\sim C15 \\sim C16 \\sim C17
\\sim C18 \\sim C19 \\sim C20 \\sim C21 \\sim C22 \\sim C23 \\sim C24 \\sim C25
\\sim C26 \\sim C27 \\sim C28 \\sim C29 \\sim C30 \\sim C31 \\sim C32 \\sim C33
\\sim C34 \\sim C35 \\sim C36 \\sim C37 \\sim C38 \\sim C39 \\sim C40 \\sim C41
\\sim C42: within 3.8A with sigma of 0.01 and sigma for terminal atoms of 0.03
4.a Aromatic/amide H refined with riding coordinates:
 C1(H1), C3(H3), C5(H5), C7(H7), C8(H8), C9(H9), C10(H10), C11(H11), C12(H12),
 C13(H13), C14(H14), C15(H15), C16(H16), C18(H18), C20(H20), C23(H23), C24(H24),
  C26(H26), C27(H27), C30(H30), C31(H31), C33(H33), C34(H34), C37(H37),
 C38(H38), C40(H40), C41(H41)
;
_olex2_submission_special_instructions 'No special instructions were received'

loop_
_space_group_symop_operation_xyz
'x, y, z'
'-x+1/2, -y, z+1/2'
'x+1/2, -y+1/2, -z'
'-x, y+1/2, -z+1/2'

loop_
_atom_site_label
_atom_site_type_symbol
_atom_site_fract_x
_atom_site_fract_y
_atom_site_fract_z
_atom_site_U_iso_or_equiv
_atom_site_adp_type
_atom_site_occupancy
_atom_site_site_symmetry_order
_atom_site_calc_flag
_atom_site_refinement_flags_posn
_atom_site_refinement_flags_adp
C1 C 0.4790(4) -0.4813(4) 0.7033(3) 0.0657(16) Uani 1 1 d . U
H1 H 0.522351 -0.517416 0.696087 0.079 Uiso 1 1 calc R .
C2 C 0.5001(4) -0.4113(4) 0.7256(4) 0.0714(17) Uani 1 1 d . U
C3 C 0.4362(4) -0.3580(4) 0.7373(4) 0.0675(16) Uani 1 1 d . U
H3 H 0.451711 -0.310894 0.752134 0.081 Uiso 1 1 calc R .
C4 C 0.3502(4) -0.3745(4) 0.7270(3) 0.0600(16) Uani 1 1 d . U
C5 C 0.3257(4) -0.4436(4) 0.7025(3) 0.0619(15) Uani 1 1 d . U
H5 H 0.267365 -0.453479 0.693573 0.074 Uiso 1 1 calc R .
C6 C 0.3909(4) -0.4967(4) 0.6918(3) 0.0653(17) Uani 1 1 d . U
C7 C 0.2884(5) -0.2429(4) 0.7381(3) 0.0669(18) Uani 1 1 d . U
H7 H 0.338674 -0.214374 0.730735 0.080 Uiso 1 1 calc R .
C8 C 0.2095(4) -0.2149(4) 0.7515(3) 0.0632(18) Uani 1 1 d . U
H8 H 0.194968 -0.163288 0.754023 0.076 Uiso 1 1 calc R .
C9 C 0.1994(4) -0.3369(4) 0.7523(3) 0.0511(15) Uani 1 1 d . U
H9 H 0.177888 -0.386437 0.756162 0.061 Uiso 1 1 calc R .
C10 C 0.4089(5) -0.6025(4) 0.6250(4) 0.077(2) Uani 1 1 d . U
H10 H 0.453989 -0.582792 0.603515 0.093 Uiso 1 1 calc R .
C11 C 0.3686(5) -0.6707(5) 0.6197(4) 0.082(2) Uani 1 1 d . U
H11 H 0.382639 -0.707116 0.593474 0.099 Uiso 1 1 calc R .
C12 C 0.3058(4) -0.6164(4) 0.6865(3) 0.0588(17) Uani 1 1 d . U
H12 H 0.268045 -0.605817 0.715339 0.071 Uiso 1 1 calc R .
C13 C 0.6603(5) -0.4289(5) 0.7131(4) 0.093(2) Uani 1 1 d . U
H13 H 0.660357 -0.460653 0.682694 0.111 Uiso 1 1 calc R .
C14 C 0.7329(5) -0.4025(5) 0.7437(4) 0.099(3) Uani 1 1 d . U
H14 H 0.790563 -0.418830 0.739093 0.118 Uiso 1 1 calc R .
C15 C 0.6212(4) -0.3462(4) 0.7759(3) 0.0691(19) Uani 1 1 d . U
H15 H 0.586323 -0.312474 0.795714 0.083 Uiso 1 1 calc R .
C16 C -0.1412(4) 0.2227(4) 0.8897(2) 0.0455(12) Uani 1 1 d . U
H16 H -0.115900 0.219992 0.855169 0.055 Uiso 1 1 calc R .
C17 C -0.1638(4) 0.2950(3) 0.9113(3) 0.0500(14) Uani 1 1 d . U
C18 C -0.2055(5) 0.2959(3) 0.9627(3) 0.0515(14) Uani 1 1 d . U
H18 H -0.223223 0.342579 0.977291 0.062 Uiso 1 1 calc R .
C19 C -0.2209(4) 0.2300(3) 0.9922(2) 0.0488(13) Uani 1 1 d . U
C20 C -0.1934(4) 0.1611(3) 0.9697(3) 0.0485(14) Uani 1 1 d . U
H20 H -0.200669 0.116674 0.990068 0.058 Uiso 1 1 calc R .
C21 C -0.1557(4) 0.1554(3) 0.9186(3) 0.0452(13) Uani 1 1 d . U
C22 C -0.1310(4) 0.0794(3) 0.8960(2) 0.0412(13) Uani 1 1 d . U
C23 C -0.1658(4) 0.0115(3) 0.9158(3) 0.0460(13) Uani 1 1 d . U
H23 H -0.208108 0.013940 0.943175 0.055 Uiso 1 1 calc R .
C24 C -0.1411(4) -0.0571(3) 0.8975(2) 0.0456(14) Uani 1 1 d . U
H24 H -0.165758 -0.101016 0.912550 0.055 Uiso 1 1 calc R .
C25 C -0.0793(4) -0.0636(3) 0.8562(3) 0.0424(13) Uani 1 1 d . U
C26 C -0.0428(4) 0.0029(3) 0.8342(3) 0.0447(13) Uani 1 1 d . U
H26 H -0.001124 -0.000050 0.806464 0.054 Uiso 1 1 calc R .
C27 C -0.0696(4) 0.0734(3) 0.8542(3) 0.0436(13) Uani 1 1 d . U
H27 H -0.045814 0.117739 0.839311 0.052 Uiso 1 1 calc R .
C28 C -0.0471(4) -0.1408(3) 0.8354(3) 0.0436(14) Uani 1 1 d . U
C29 C -0.1394(5) 0.3657(3) 0.8829(3) 0.0484(14) Uani 1 1 d . U
C30 C -0.0683(5) 0.3678(3) 0.8485(3) 0.0542(15) Uani 1 1 d . U
H30 H -0.038672 0.322649 0.840452 0.065 Uiso 1 1 calc R .
C31 C -0.0397(5) 0.4359(3) 0.8255(3) 0.0583(15) Uani 1 1 d . U
H31 H 0.008653 0.435996 0.802273 0.070 Uiso 1 1 calc R .
C32 C -0.0830(4) 0.5037(3) 0.8370(3) 0.0480(15) Uani 1 1 d . U
C33 C -0.1569(5) 0.5010(3) 0.8686(3) 0.0598(16) Uani 1 1 d . U
H33 H -0.188866 0.545573 0.874617 0.072 Uiso 1 1 calc R .
C34 C -0.1848(5) 0.4332(3) 0.8917(3) 0.0608(16) Uani 1 1 d . U
H34 H -0.234801 0.432923 0.913446 0.073 Uiso 1 1 calc R .
C35 C -0.0468(5) 0.5776(3) 0.8147(3) 0.0487(15) Uani 1 1 d . U
C36 C -0.1631(4) -0.2413(4) 0.6506(3) 0.0526(15) Uani 1 1 d . U
C37 C -0.2346(5) -0.1957(4) 0.6406(3) 0.0671(18) Uani 1 1 d . U
H37 H -0.258069 -0.166469 0.668795 0.081 Uiso 1 1 calc R .
C38 C -0.2725(5) -0.1924(4) 0.5892(3) 0.0679(18) Uani 1 1 d . U
H38 H -0.321991 -0.162229 0.583400 0.082 Uiso 1 1 calc R .
C39 C -0.2372(4) -0.2338(4) 0.5465(3) 0.0565(15) Uani 1 1 d . U
C40 C -0.1692(4) -0.2805(4) 0.5572(3) 0.0613(15) Uani 1 1 d . U
H40 H -0.148102 -0.311928 0.529490 0.074 Uiso 1 1 calc R .
C41 C -0.1294(5) -0.2835(4) 0.6079(3) 0.0629(16) Uani 1 1 d . U
H41 H -0.080065 -0.314058 0.613232 0.075 Uiso 1 1 calc R .
C42 C -0.1244(4) -0.2477(3) 0.7076(3) 0.0472(14) Uani 1 1 d . U
N1 N 0.1534(3) -0.2752(3) 0.7607(2) 0.0500(12) Uani 1 1 d . .
N2 N 0.2823(3) -0.3199(3) 0.7372(2) 0.0534(14) Uani 1 1 d . .
N3 N 0.3692(3) -0.5685(3) 0.6687(3) 0.0561(14) Uani 1 1 d . .
N4 N 0.3042(3) -0.6792(3) 0.6581(2) 0.0530(14) Uani 1 1 d . .
N5 N 0.5900(4) -0.3966(4) 0.7389(4) 0.096(3) Uani 1 1 d . .
N6 N 0.7065(4) -0.3506(3) 0.7804(3) 0.076(2) Uani 1 1 d . .
O1 O -0.0507(3) -0.2786(2) 0.71137(15) 0.0464(9) Uani 1 1 d . .
O2 O -0.1666(3) -0.2193(3) 0.74584(17) 0.0625(12) Uani 1 1 d . .
O3 O 0.0138(3) -0.1444(2) 0.80342(19) 0.0535(12) Uani 1 1 d . .
O4 O -0.0842(3) -0.2002(2) 0.85482(18) 0.0476(11) Uani 1 1 d . .
O5 O -0.0924(3) 0.6377(2) 0.8239(2) 0.0514(11) Uani 1 1 d . .
O6 O 0.0242(3) 0.5804(2) 0.7918(2) 0.0577(12) Uani 1 1 d . .
O7 O -0.2151(6) -0.3056(4) 0.9210(3) 0.136(3) Uani 1 1 d . .
O8 O 0.0821(5) -0.3003(4) 0.8835(3) 0.116(3) Uani 1 1 d . .
Cd1 Cd 0.01610(2) -0.27633(2) 0.79424(2) 0.03259(11) Uani 1 1 d . .
Cd2 Cd -0.20494(2) -0.27317(3) 0.82931(2) 0.03866(12) Uani 1 1 d . .

loop_
_atom_site_aniso_label
_atom_site_aniso_U_11
_atom_site_aniso_U_22
_atom_site_aniso_U_33
_atom_site_aniso_U_23
_atom_site_aniso_U_13
_atom_site_aniso_U_12
C1 0.040(3) 0.054(3) 0.103(4) -0.030(3) 0.011(3) -0.003(3)
C2 0.036(3) 0.065(3) 0.112(4) -0.030(3) 0.000(3) -0.006(3)
C3 0.041(3) 0.054(3) 0.108(4) -0.030(3) 0.003(3) -0.006(3)
C4 0.036(3) 0.045(3) 0.099(4) -0.021(3) 0.004(3) -0.001(3)
C5 0.034(3) 0.052(3) 0.099(4) -0.022(3) 0.009(3) -0.011(2)
C6 0.041(3) 0.052(3) 0.103(4) -0.022(3) 0.013(3) -0.009(3)
C7 0.042(3) 0.047(4) 0.112(5) -0.019(3) 0.010(3) -0.012(3)
C8 0.048(3) 0.045(4) 0.096(5) -0.019(4) 0.003(3) -0.011(3)
C9 0.034(3) 0.036(3) 0.083(4) -0.018(3) 0.005(3) -0.010(3)
C10 0.057(4) 0.066(4) 0.109(5) -0.024(4) 0.034(4) -0.017(3)
C11 0.071(4) 0.065(4) 0.110(5) -0.033(4) 0.040(4) -0.021(4)
C12 0.042(3) 0.045(3) 0.089(4) -0.017(3) 0.013(3) -0.015(3)
C13 0.055(4) 0.093(5) 0.131(5) -0.047(4) 0.001(4) -0.002(4)
C14 0.049(4) 0.106(5) 0.142(6) -0.057(5) -0.004(4) 0.004(4)
C15 0.033(3) 0.064(4) 0.111(5) -0.037(4) -0.006(3) -0.005(3)
C16 0.063(3) 0.026(2) 0.047(3) -0.002(2) 0.022(2) 0.004(3)
C17 0.068(3) 0.029(3) 0.054(3) 0.002(2) 0.025(3) 0.002(2)
C18 0.074(3) 0.029(3) 0.051(3) -0.002(2) 0.024(3) 0.008(3)
C19 0.071(3) 0.027(2) 0.049(3) -0.002(3) 0.026(3) 0.004(3)
C20 0.072(3) 0.025(3) 0.048(3) 0.005(2) 0.015(3) 0.000(3)
C21 0.065(3) 0.022(2) 0.049(3) -0.002(2) 0.021(3) 0.002(2)
C22 0.058(3) 0.027(3) 0.039(3) -0.002(2) 0.014(3) 0.000(2)
C23 0.066(3) 0.027(3) 0.045(3) 0.001(2) 0.017(3) -0.004(2)
C24 0.067(3) 0.022(3) 0.048(3) 0.004(2) 0.014(3) -0.006(3)
C25 0.053(3) 0.027(3) 0.047(3) -0.003(2) 0.003(3) -0.002(2)
C26 0.058(3) 0.024(2) 0.052(3) -0.003(2) 0.016(3) -0.002(2)
C27 0.063(3) 0.021(2) 0.047(3) 0.002(2) 0.015(3) -0.006(2)
C28 0.057(3) 0.025(3) 0.049(3) -0.009(3) -0.002(3) 0.001(3)
C29 0.071(3) 0.023(2) 0.052(3) 0.001(2) 0.025(3) 0.007(3)
C30 0.077(3) 0.024(3) 0.061(3) 0.002(2) 0.027(3) 0.007(3)
C31 0.077(4) 0.032(3) 0.065(3) 0.004(3) 0.029(3) 0.008(3)
C32 0.068(3) 0.019(2) 0.057(3) 0.006(3) 0.022(3) 0.010(3)
C33 0.077(4) 0.027(3) 0.075(4) 0.004(3) 0.034(3) 0.012(3)
C34 0.078(3) 0.033(3) 0.071(3) 0.006(3) 0.036(3) 0.010(3)
C35 0.068(4) 0.020(3) 0.058(4) 0.005(2) 0.009(3) 0.000(3)
C36 0.062(3) 0.052(3) 0.043(3) 0.001(3) -0.015(3) 0.005(3)
C37 0.077(4) 0.069(4) 0.055(3) -0.013(3) -0.026(3) 0.027(3)
C38 0.078(4) 0.071(4) 0.055(4) -0.006(3) -0.023(3) 0.028(3)
C39 0.076(4) 0.045(3) 0.049(3) -0.002(3) -0.026(3) 0.007(3)
C40 0.075(3) 0.064(3) 0.045(3) -0.008(3) -0.015(3) 0.019(3)
C41 0.073(3) 0.067(4) 0.048(3) -0.004(3) -0.017(3) 0.027(3)
C42 0.053(3) 0.049(3) 0.039(3) 0.002(2) -0.016(3) -0.001(3)
N1 0.034(2) 0.039(3) 0.077(4) -0.009(3) 0.003(2) 0.000(3)
N2 0.033(3) 0.041(3) 0.086(4) -0.014(3) 0.010(3) 0.002(2)
N3 0.042(3) 0.042(3) 0.085(4) -0.023(3) 0.016(3) -0.009(2)
N4 0.041(3) 0.052(3) 0.066(4) -0.009(3) 0.014(3) -0.011(3)
N5 0.036(3) 0.071(4) 0.181(8) -0.064(5) -0.019(4) 0.005(3)
N6 0.037(3) 0.061(4) 0.129(6) -0.035(4) -0.012(4) 0.001(3)
O1 0.054(2) 0.047(2) 0.038(2) 0.002(2) -0.0132(18) 0.003(2)
O2 0.063(3) 0.086(3) 0.038(2) 0.000(3) -0.003(2) 0.008(3)
O3 0.056(3) 0.035(2) 0.069(3) -0.021(2) 0.012(3) 0.007(2)
O4 0.066(3) 0.022(2) 0.055(3) -0.0001(18) -0.013(2) -0.0011(18)
O5 0.065(3) 0.0189(19) 0.071(3) 0.004(2) 0.005(2) 0.0042(19)
O6 0.059(3) 0.044(2) 0.070(3) 0.012(2) 0.025(3) 0.001(2)
O7 0.209(8) 0.132(6) 0.067(4) 0.032(4) 0.048(5) 0.083(6)
O8 0.124(5) 0.140(7) 0.085(5) -0.017(4) -0.039(4) 0.038(5)
Cd1 0.03364(19) 0.02439(18) 0.0398(2) -0.0017(2) 0.00118(16) 0.00221(19)
Cd2 0.03178(19) 0.0341(2) 0.0501(2) -0.0008(2) 0.00132(17) 0.0029(2)

loop_
_atom_type_symbol
_atom_type_description
_atom_type_scat_dispersion_real
_atom_type_scat_dispersion_imag
_atom_type_scat_source
C C 0.0033 0.0016 'International Tables Vol C Tables 4.2.6.8 and 6.1.1.4'
N N 0.0061 0.0033 'International Tables Vol C Tables 4.2.6.8 and 6.1.1.4'
O O 0.0106 0.0060 'International Tables Vol C Tables 4.2.6.8 and 6.1.1.4'
Cd Cd -0.8075 1.2024 'International Tables Vol C Tables 4.2.6.8 and 6.1.1.4'
H H 0.0000 0.0000 'International Tables Vol C Tables 4.2.6.8 and 6.1.1.4'

loop_
_geom_angle_atom_site_label_1
_geom_angle_atom_site_label_2
_geom_angle_atom_site_label_3
_geom_angle
_geom_angle_site_symmetry_1
_geom_angle_site_symmetry_3
C2 C1 H1 120.8 . .
C2 C1 C6 118.4(6) . .
C6 C1 H1 120.8 . .
C1 C2 N5 118.2(6) . .
C3 C2 C1 121.3(6) . .
C3 C2 N5 120.5(6) . .
C2 C3 H3 120.1 . .
C4 C3 C2 119.8(6) . .
C4 C3 H3 120.1 . .
C3 C4 C5 121.1(6) . .
C3 C4 N2 121.4(6) . .
C5 C4 N2 117.3(5) . .
C4 C5 H5 121.0 . .
C6 C5 C4 118.0(6) . .
C6 C5 H5 121.0 . .
C1 C6 N3 118.4(6) . .
C5 C6 C1 121.4(6) . .
C5 C6 N3 120.2(5) . .
C8 C7 H7 126.1 . .
C8 C7 N2 107.9(6) . .
N2 C7 H7 126.1 . .
C7 C8 H8 125.8 . .
C7 C8 N1 108.5(6) . .
N1 C8 H8 125.8 . .
N1 C9 H9 124.3 . .
N1 C9 N2 111.3(5) . .
N2 C9 H9 124.3 . .
C11 C10 H10 127.5 . .
C11 C10 N3 104.9(6) . .
N3 C10 H10 127.5 . .
C10 C11 H11 124.5 . .
C10 C11 N4 110.9(7) . .
N4 C11 H11 124.5 . .
N3 C12 H12 124.3 . .
N4 C12 H12 124.3 . .
N4 C12 N3 111.4(6) . .
C14 C13 H13 128.3 . .
N5 C13 H13 128.3 . .
N5 C13 C14 103.5(7) . .
C13 C14 H14 125.0 . .
N6 C14 C13 110.0(7) . .
N6 C14 H14 125.0 . .
N5 C15 H15 124.2 . .
N6 C15 H15 124.2 . .
N6 C15 N5 111.6(6) . .
C17 C16 H16 119.1 . .
C21 C16 H16 119.1 . .
C21 C16 C17 121.7(5) . .
C16 C17 C29 120.9(5) . .
C18 C17 C16 117.1(5) . .
C18 C17 C29 122.0(5) . .
C17 C18 H18 118.9 . .
C19 C18 C17 122.3(5) . .
C19 C18 H18 118.9 . .
C18 C19 C20 117.7(5) . .
C18 C19 C39 120.5(5) . 2_455
C20 C19 C39 121.8(6) . 2_455
C19 C20 H20 118.4 . .
C21 C20 C19 123.2(5) . .
C21 C20 H20 118.4 . .
C16 C21 C22 121.7(5) . .
C20 C21 C16 117.8(5) . .
C20 C21 C22 120.5(5) . .
C23 C22 C21 122.5(5) . .
C23 C22 C27 116.7(5) . .
C27 C22 C21 120.8(5) . .
C22 C23 H23 118.5 . .
C24 C23 C22 122.9(6) . .
C24 C23 H23 118.5 . .
C23 C24 H24 119.7 . .
C23 C24 C25 120.7(6) . .
C25 C24 H24 119.7 . .
C24 C25 C26 118.9(5) . .
C24 C25 C28 122.4(5) . .
C26 C25 C28 118.6(6) . .
C25 C26 H26 120.5 . .
C27 C26 C25 119.0(6) . .
C27 C26 H26 120.5 . .
C22 C27 H27 119.2 . .
C26 C27 C22 121.7(5) . .
C26 C27 H27 119.2 . .
C25 C28 Cd1 177.2(5) . .
O3 C28 C25 120.4(6) . .
O3 C28 O4 122.6(5) . .
O3 C28 Cd1 56.8(3) . .
O4 C28 C25 117.0(6) . .
O4 C28 Cd1 65.8(3) . .
C30 C29 C17 121.0(5) . .
C30 C29 C34 117.8(6) . .
C34 C29 C17 121.2(6) . .
C29 C30 H30 119.3 . .
C29 C30 C31 121.3(6) . .
C31 C30 H30 119.3 . .
C30 C31 H31 119.9 . .
C32 C31 C30 120.2(6) . .
C32 C31 H31 119.9 . .
C31 C32 C35 119.2(6) . .
C33 C32 C31 118.5(6) . .
C33 C32 C35 122.4(5) . .
C32 C33 H33 119.5 . .
C32 C33 C34 121.0(6) . .
C34 C33 H33 119.5 . .
C29 C34 H34 119.5 . .
C33 C34 C29 121.0(6) . .
C33 C34 H34 119.5 . .
O5 C35 C32 116.3(6) . .
O6 C35 C32 121.6(5) . .
O6 C35 O5 121.9(6) . .
C37 C36 C41 118.0(6) . .
C37 C36 C42 121.0(6) . .
C41 C36 C42 120.9(6) . .
C36 C37 H37 119.4 . .
C36 C37 C38 121.1(7) . .
C38 C37 H37 119.4 . .
C37 C38 H38 119.8 . .
C39 C38 C37 120.3(6) . .
C39 C38 H38 119.8 . .
C38 C39 C19 119.4(6) . 2_454
C40 C39 C19 122.3(6) . 2_454
C40 C39 C38 118.1(6) . .
C39 C40 H40 118.8 . .
C39 C40 C41 122.4(6) . .
C41 C40 H40 118.8 . .
C36 C41 C40 119.9(6) . .
C36 C41 H41 120.0 . .
C40 C41 H41 120.0 . .
O1 C42 C36 116.5(6) . .
O2 C42 C36 117.7(5) . .
O2 C42 O1 125.7(6) . .
C8 N1 Cd1 130.1(4) . .
C9 N1 C8 105.9(5) . .
C9 N1 Cd1 123.5(4) . .
C7 N2 C4 128.2(6) . .
C9 N2 C4 125.2(5) . .
C9 N2 C7 106.3(6) . .
C10 N3 C6 126.5(6) . .
C12 N3 C6 126.0(6) . .
C12 N3 C10 107.5(5) . .
C11 N4 Cd2 130.9(5) . 4_546
C12 N4 C11 105.3(6) . .
C12 N4 Cd2 123.7(4) . 4_546
C13 N5 C2 124.8(7) . .
C15 N5 C2 127.4(6) . .
C15 N5 C13 107.7(6) . .
C14 N6 Cd2 125.8(5) . 1_655
C15 N6 C14 106.4(6) . .
C15 N6 Cd2 127.1(5) . 1_655
C42 O1 Cd1 117.4(4) . .
C42 O2 Cd2 129.3(5) . .
C28 O3 Cd1 97.2(4) . .
C28 O4 Cd1 86.6(4) . .
C28 O4 Cd2 134.2(4) . .
Cd2 O4 Cd1 91.76(13) . .
C35 O5 Cd1 95.2(4) . 1_565
C35 O5 Cd2 164.2(4) . 1_565
Cd2 O5 Cd1 96.16(14) 1_565 1_565
C35 O6 Cd1 89.1(4) . 1_565
C28 Cd1 Cd2 63.66(14) . .
N1 Cd1 C28 116.9(2) . .
N1 Cd1 O1 95.15(17) . .
N1 Cd1 O3 92.35(19) . .
N1 Cd1 O4 141.03(17) . .
N1 Cd1 O5 140.64(18) . 1_545
N1 Cd1 O6 87.35(18) . 1_545
N1 Cd1 O8 86.9(2) . .
N1 Cd1 Cd2 172.75(14) . .
O1 Cd1 C28 100.73(17) . .
O1 Cd1 O3 95.58(16) . .
O1 Cd1 O4 105.41(14) . .
O1 Cd1 O5 87.20(16) . 1_545
O1 Cd1 O6 89.06(16) . 1_545
O1 Cd1 O8 169.0(2) . .
O1 Cd1 Cd2 77.77(10) . .
O3 Cd1 C28 26.03(16) . .
O3 Cd1 O4 53.57(14) . .
O3 Cd1 O5 126.61(15) . 1_545
O3 Cd1 O6 175.37(16) . 1_545
O3 Cd1 O8 95.2(2) . .
O3 Cd1 Cd2 86.88(11) . .
O4 Cd1 C28 27.56(16) . .
O4 Cd1 Cd2 41.95(9) . .
O5 Cd1 C28 101.06(17) 1_545 .
O5 Cd1 O4 74.26(14) 1_545 .
O5 Cd1 O6 53.35(13) 1_545 1_545
O5 Cd1 O8 84.4(2) 1_545 .
O5 Cd1 Cd2 41.61(9) 1_545 .
O6 Cd1 C28 152.46(17) 1_545 .
O6 Cd1 O4 124.98(13) 1_545 .
O6 Cd1 Cd2 94.00(10) 1_545 .
O8 Cd1 C28 87.9(2) . .
O8 Cd1 O4 79.14(18) . .
O8 Cd1 O6 80.2(2) . 1_545
O8 Cd1 Cd2 100.33(17) . .
N4 Cd2 N6 96.3(2) 4_556 1_455
N4 Cd2 O2 89.62(18) 4_556 .
N4 Cd2 O4 95.34(17) 4_556 .
N4 Cd2 O5 173.15(19) 4_556 1_545
N4 Cd2 O7 90.1(2) 4_556 .
N4 Cd2 Cd1 134.03(14) 4_556 .
N6 Cd2 O2 85.7(2) 1_455 .
N6 Cd2 O4 161.0(2) 1_455 .
N6 Cd2 O5 90.44(18) 1_455 1_545
N6 Cd2 O7 109.1(3) 1_455 .
N6 Cd2 Cd1 115.95(16) 1_455 .
O2 Cd2 Cd1 62.99(11) . .
O4 Cd2 O2 79.41(16) . .
O4 Cd2 Cd1 46.30(11) . .
O5 Cd2 O2 92.08(17) 1_545 .
O5 Cd2 O4 78.47(14) 1_545 .
O5 Cd2 O7 86.6(2) 1_545 .
O5 Cd2 Cd1 42.23(10) 1_545 .
O7 Cd2 O2 165.1(3) . .
O7 Cd2 O4 85.8(3) . .
O7 Cd2 Cd1 107.5(2) . .

loop_
_geom_bond_atom_site_label_1
_geom_bond_atom_site_label_2
_geom_bond_distance
_geom_bond_site_symmetry_2
C1 H1 0.9300 .
C1 C2 1.378(9) .
C1 C6 1.396(9) .
C2 C3 1.375(9) .
C2 N5 1.429(8) .
C3 H3 0.9300 .
C3 C4 1.364(9) .
C4 C5 1.400(9) .
C4 N2 1.428(8) .
C5 H5 0.9300 .
C5 C6 1.384(9) .
C6 N3 1.416(8) .
C7 H7 0.9300 .
C7 C8 1.338(10) .
C7 N2 1.349(7) .
C8 H8 0.9300 .
C8 N1 1.376(8) .
C9 H9 0.9300 .
C9 N1 1.303(8) .
C9 N2 1.347(8) .
C10 H10 0.9300 .
C10 C11 1.347(10) .
C10 N3 1.365(9) .
C11 H11 0.9300 .
C11 N4 1.365(9) .
C12 H12 0.9300 .
C12 N3 1.349(8) .
C12 N4 1.299(8) .
C13 H13 0.9300 .
C13 C14 1.412(11) .
C13 N5 1.364(10) .
C14 H14 0.9300 .
C14 N6 1.337(10) .
C15 H15 0.9300 .
C15 N5 1.351(9) .
C15 N6 1.304(8) .
C16 H16 0.9300 .
C16 C17 1.414(8) .
C16 C21 1.390(8) .
C17 C18 1.410(8) .
C17 C29 1.467(8) .
C18 H18 0.9300 .
C18 C19 1.380(8) .
C19 C20 1.388(8) .
C19 C39 1.476(8) 2_455
C20 H20 0.9300 .
C20 C21 1.380(8) .
C21 C22 1.487(8) .
C22 C23 1.387(8) .
C22 C27 1.390(8) .
C23 H23 0.9300 .
C23 C24 1.335(8) .
C24 H24 0.9300 .
C24 C25 1.386(8) .
C25 C26 1.397(8) .
C25 C28 1.523(8) .
C26 H26 0.9300 .
C26 C27 1.387(8) .
C27 H27 0.9300 .
C28 O3 1.215(7) .
C28 O4 1.273(7) .
C28 Cd1 2.747(6) .
C29 C30 1.371(9) .
C29 C34 1.384(8) .
C30 H30 0.9300 .
C30 C31 1.387(9) .
C31 H31 0.9300 .
C31 C32 1.384(8) .
C32 C33 1.366(9) .
C32 C35 1.506(8) .
C33 H33 0.9300 .
C33 C34 1.379(9) .
C34 H34 0.9300 .
C35 O5 1.278(7) .
C35 O6 1.219(8) .
C36 C37 1.370(9) .
C36 C41 1.380(9) .
C36 C42 1.519(8) .
C37 H37 0.9300 .
C37 C38 1.388(10) .
C38 H38 0.9300 .
C38 C39 1.379(9) .
C39 C40 1.345(9) .
C40 H40 0.9300 .
C40 C41 1.383(8) .
C41 H41 0.9300 .
C42 O1 1.249(7) .
C42 O2 1.238(7) .
N1 Cd1 2.244(4) .
N4 Cd2 2.253(5) 4_546
N6 Cd2 2.255(6) 1_655
O1 Cd1 2.270(4) .
O2 Cd2 2.325(5) .
O3 Cd1 2.317(4) .
O4 Cd1 2.511(4) .
O4 Cd2 2.321(4) .
O5 Cd1 2.347(4) 1_565
O5 Cd2 2.319(4) 1_565
O6 Cd1 2.508(4) 1_565
O7 Cd2 2.321(6) .
O8 Cd1 2.442(6) .
Cd1 Cd2 3.4713(12) .

loop_
_twin_individual_id
_twin_individual_mass_fraction_refined
1 0.35(3)
2 0.65(3)
